data_2216257
loop_
_publ_author_name
'Zhao Kai'
'Yin, Xian-Hong'
'Feng Yu'
'Zhu Jie'

_publ_section_title
;
 4-(3,5-Dimethyl-1<i>H</i>-pyrazol-1-yl)phthalazin-1(2<i>H</i>)-one
 monohydrate
;
_journal_coeditor_code BI2237
_journal_issue 12
_journal_name_full 'Acta Crystallographica Section E'
_journal_page_first o4618
_journal_page_last o4618
_journal_paper_doi 10.1107/S1600536807048313
_journal_volume 63
_journal_year 2007
_chemical_formula_iupac 'C13 H12 N4 O, H2 O'
_chemical_formula_moiety 'C13 H12 N4 O, H2 O'
_chemical_formula_sum 'C13 H14 N4 O2'
_chemical_formula_weight 258.28
_chemical_name_systematic
;4-(3,5-Dimethyl-1<i>H</i>-pyrazol-1-yl)phthalazin-1(2<i>H</i>)-one
 monohydrate
;
_space_group_IT_number 14
_symmetry_cell_setting monoclinic
_symmetry_space_group_name_Hall '-P 2yn'
_symmetry_space_group_name_H-M 'P 1 21/n 1'
_atom_sites_solution_hydrogens geom
_atom_sites_solution_primary direct
_atom_sites_solution_secondary difmap
_audit_creation_method SHELXL-97
_cell_angle_alpha 90.00
_cell_angle_beta 96.348(2)
_cell_angle_gamma 90.00
_cell_formula_units_Z 4
_cell_length_a 7.6782(12)
_cell_length_b 14.844(2)
_cell_length_c 11.2565(16)
_cell_measurement_reflns_used 1490
_cell_measurement_temperature 298(2)
_cell_measurement_theta_max 23.928
_cell_measurement_theta_min 2.28
_cell_volume 1275.1(3)
_computing_cell_refinement 'SAINT (Bruker, 2003)'
_computing_data_collection 'SMART (Bruker, 2003)'
_computing_data_reduction 'SAINT (Bruker, 2003)'
_computing_molecular_graphics 'SHELXTL (Bruker, 1997)'
_computing_publication_material 'SHELXTL (Bruker, 1997)'
_computing_structure_refinement 'SHELXTL (Bruker, 1997)'
_computing_structure_solution 'SHELXTL (Bruker, 1997)'
_diffrn_ambient_temperature 298(2)
_diffrn_measured_fraction_theta_full 0.999
_diffrn_measured_fraction_theta_max 0.999
_diffrn_measurement_device_type 'Bruker SMART CCD'
_diffrn_measurement_method '\f and \w'
_diffrn_radiation_monochromator graphite
_diffrn_radiation_source 'fine-focus sealed tube'
_diffrn_radiation_type MoK\a
_diffrn_radiation_wavelength 0.71073
_diffrn_reflns_av_R_equivalents 0.0532
_diffrn_reflns_av_sigmaI/netI 0.0626
_diffrn_reflns_limit_h_max 9
_diffrn_reflns_limit_h_min -9
_diffrn_reflns_limit_k_max 17
_diffrn_reflns_limit_k_min -17
_diffrn_reflns_limit_l_max 5
_diffrn_reflns_limit_l_min -13
_diffrn_reflns_number 6118
_diffrn_reflns_theta_full 25.00
_diffrn_reflns_theta_max 25.00
_diffrn_reflns_theta_min 2.28
_diffrn_standards_number 0
_exptl_absorpt_coefficient_mu 0.095
_exptl_absorpt_correction_T_max 0.9587
_exptl_absorpt_correction_T_min 0.9507
_exptl_absorpt_correction_type multi-scan
_exptl_absorpt_process_details '(SADABS; Sheldrick, 1996)'
_exptl_crystal_colour colorless
_exptl_crystal_density_diffrn 1.345
_exptl_crystal_density_method 'not measured'
_exptl_crystal_description block
_exptl_crystal_F_000 544
_exptl_crystal_size_max 0.54
_exptl_crystal_size_mid 0.48
_exptl_crystal_size_min 0.45
_refine_diff_density_max 0.176
_refine_diff_density_min -0.225
_refine_ls_extinction_method none
_refine_ls_goodness_of_fit_ref 1.022
_refine_ls_hydrogen_treatment constr
_refine_ls_matrix_type full
_refine_ls_number_parameters 172
_refine_ls_number_reflns 2243
_refine_ls_number_restraints 0
_refine_ls_restrained_S_all 1.022
_refine_ls_R_factor_all 0.0864
_refine_ls_R_factor_gt 0.0480
_refine_ls_shift/su_max 0.000
_refine_ls_shift/su_mean 0.000
_refine_ls_structure_factor_coef Fsqd
_refine_ls_weighting_details 'calc w=1/[\s^2^(Fo^2^)+(0.0598P)^2^+0.3268P] where P=(Fo^2^+2Fc^2^)/3'
_refine_ls_weighting_scheme calc
_refine_ls_wR_factor_gt 0.1151
_refine_ls_wR_factor_ref 0.1448
_reflns_number_gt 1398
_reflns_number_total 2243
_reflns_threshold_expression I>2\s(I)
_cod_data_source_file bi2237.cif
_cod_data_source_block I
_cod_original_sg_symbol_H-M 'P 21/n'
_cod_database_code 2216257
_cod_database_fobs_code 2216257

loop_
_symmetry_equiv_pos_as_xyz
'x, y, z'
'-x+1/2, y+1/2, -z+1/2'
'-x, -y, -z'
'x-1/2, -y-1/2, z-1/2'

loop_
_atom_site_type_symbol
_atom_site_label
_atom_site_fract_x
_atom_site_fract_y
_atom_site_fract_z
_atom_site_U_iso_or_equiv
_atom_site_adp_type
_atom_site_calc_flag
_atom_site_refinement_flags
_atom_site_occupancy
N N1 1.0662(3) 0.86029(14) 0.20505(18) 0.0420(5) Uani d . 1
N N2 1.0820(3) 0.89129(14) 0.31927(18) 0.0448(6) Uani d . 1
H H2 1.1197 0.9455 0.3300 0.054 Uiso calc R 1
N N3 0.9777(3) 0.75338(13) 0.06555(17) 0.0379(5) Uani d . 1
N N4 1.0434(3) 0.67089(13) 0.03713(18) 0.0431(6) Uani d . 1
O O1 1.0755(2) 0.88111(14) 0.51770(16) 0.0598(6) Uani d . 1
O O2 0.8248(3) 0.92707(12) 0.66750(16) 0.0593(6) Uani d . 1
H H1 0.9076 0.9137 0.6264 0.071 Uiso d R 1
H H3 0.7326 0.9014 0.6351 0.071 Uiso d R 1
C C1 0.9959(3) 0.78127(16) 0.1866(2) 0.0353(6) Uani d . 1
C C2 0.9365(3) 0.72550(16) 0.2784(2) 0.0370(6) Uani d . 1
C C3 0.9644(3) 0.75784(16) 0.3955(2) 0.0386(6) Uani d . 1
C C4 1.0448(3) 0.84615(18) 0.4184(2) 0.0424(7) Uani d . 1
C C5 0.8487(3) 0.64325(17) 0.2566(2) 0.0452(7) Uani d . 1
H H5 0.8263 0.6214 0.1790 0.054 Uiso calc R 1
C C6 0.7964(4) 0.59558(19) 0.3501(3) 0.0533(7) Uani d . 1
H H6 0.7379 0.5412 0.3355 0.064 Uiso calc R 1
C C7 0.8287(4) 0.6267(2) 0.4664(3) 0.0567(8) Uani d . 1
H H7 0.7944 0.5926 0.5291 0.068 Uiso calc R 1
C C8 0.9106(4) 0.70722(19) 0.4892(2) 0.0508(7) Uani d . 1
H H8 0.9307 0.7284 0.5672 0.061 Uiso calc R 1
C C9 0.8321(4) 0.89067(17) -0.0299(2) 0.0515(7) Uani d . 1
H H9A 0.9225 0.9348 -0.0119 0.077 Uiso calc R 1
H H9B 0.7535 0.8919 0.0307 0.077 Uiso calc R 1
H H9C 0.7685 0.9040 -0.1062 0.077 Uiso calc R 1
C C10 0.9124(3) 0.79988(16) -0.0337(2) 0.0387(6) Uani d . 1
C C11 0.9363(3) 0.74606(17) -0.1278(2) 0.0447(7) Uani d . 1
H H11 0.9054 0.7591 -0.2081 0.054 Uiso calc R 1
C C12 1.0164(3) 0.66706(17) -0.0810(2) 0.0434(7) Uani d . 1
C C13 1.0716(4) 0.5861(2) -0.1462(3) 0.0654(9) Uani d . 1
H H13A 1.1515 0.5507 -0.0936 0.098 Uiso calc R 1
H H13B 1.1284 0.6049 -0.2138 0.098 Uiso calc R 1
H H13C 0.9704 0.5505 -0.1730 0.098 Uiso calc R 1

loop_
_atom_site_aniso_label
_atom_site_aniso_U_11
_atom_site_aniso_U_22
_atom_site_aniso_U_33
_atom_site_aniso_U_12
_atom_site_aniso_U_13
_atom_site_aniso_U_23
N1 0.0479(13) 0.0410(12) 0.0370(12) -0.0034(10) 0.0043(10) -0.0081(10)
N2 0.0517(13) 0.0432(12) 0.0394(13) -0.0055(10) 0.0049(10) -0.0105(10)
N3 0.0479(12) 0.0353(11) 0.0315(11) 0.0020(10) 0.0090(9) -0.0037(9)
N4 0.0510(13) 0.0386(12) 0.0408(13) 0.0036(10) 0.0103(10) -0.0051(10)
O1 0.0635(13) 0.0744(14) 0.0405(12) -0.0013(10) 0.0016(9) -0.0197(10)
O2 0.0665(13) 0.0588(13) 0.0536(12) -0.0145(10) 0.0105(10) -0.0130(10)
C1 0.0377(13) 0.0373(14) 0.0314(13) 0.0034(11) 0.0063(11) -0.0043(11)
C2 0.0346(13) 0.0425(15) 0.0345(14) 0.0047(11) 0.0064(11) -0.0013(11)
C3 0.0374(13) 0.0453(15) 0.0339(14) 0.0082(12) 0.0072(11) -0.0008(12)
C4 0.0379(15) 0.0506(16) 0.0388(16) 0.0057(12) 0.0046(12) -0.0094(13)
C5 0.0485(15) 0.0452(15) 0.0428(16) -0.0031(13) 0.0093(13) -0.0055(13)
C6 0.0597(18) 0.0487(16) 0.0545(18) -0.0043(14) 0.0200(15) 0.0025(14)
C7 0.0626(19) 0.0586(19) 0.0528(19) 0.0045(15) 0.0236(15) 0.0122(15)
C8 0.0565(17) 0.0628(19) 0.0347(15) 0.0107(15) 0.0115(13) -0.0010(13)
C9 0.0610(18) 0.0439(16) 0.0490(17) 0.0037(13) 0.0029(14) 0.0026(13)
C10 0.0406(14) 0.0395(14) 0.0361(14) -0.0040(11) 0.0055(11) 0.0030(12)
C11 0.0539(16) 0.0500(16) 0.0306(14) -0.0057(13) 0.0063(12) -0.0023(12)
C12 0.0454(15) 0.0447(16) 0.0411(16) -0.0047(12) 0.0097(13) -0.0086(12)
C13 0.073(2) 0.063(2) 0.062(2) 0.0016(16) 0.0162(16) -0.0248(16)

loop_
_atom_type_symbol
_atom_type_description
_atom_type_scat_dispersion_real
_atom_type_scat_dispersion_imag
_atom_type_scat_source
C C 0.0033 0.0016 'International Tables Vol C Tables 4.2.6.8 and 6.1.1.4'
H H 0.0000 0.0000 'International Tables Vol C Tables 4.2.6.8 and 6.1.1.4'
N N 0.0061 0.0033 'International Tables Vol C Tables 4.2.6.8 and 6.1.1.4'
O O 0.0106 0.0060 'International Tables Vol C Tables 4.2.6.8 and 6.1.1.4'

loop_
_geom_angle_atom_site_label_1
_geom_angle_atom_site_label_2
_geom_angle_atom_site_label_3
_geom_angle
C1 N1 N2 116.7(2)
N1 N2 C4 127.3(2)
N1 N2 H2 116.4
C4 N2 H2 116.4
C10 N3 N4 111.84(19)
C10 N3 C1 129.0(2)
N4 N3 C1 118.97(19)
C12 N4 N3 104.6(2)
H1 O2 H3 107.5
N1 C1 N3 114.4(2)
N1 C1 C2 124.4(2)
N3 C1 C2 121.2(2)
C3 C2 C5 119.0(2)
C3 C2 C1 116.9(2)
C5 C2 C1 124.0(2)
C8 C3 C2 120.1(2)
C8 C3 C4 120.4(2)
C2 C3 C4 119.5(2)
O1 C4 N2 120.1(2)
O1 C4 C3 125.0(2)
N2 C4 C3 114.9(2)
C6 C5 C2 119.5(2)
C6 C5 H5 120.3
C2 C5 H5 120.3
C5 C6 C7 121.3(3)
C5 C6 H6 119.4
C7 C6 H6 119.4
C8 C7 C6 120.1(3)
C8 C7 H7 119.9
C6 C7 H7 119.9
C7 C8 C3 120.0(3)
C7 C8 H8 120.0
C3 C8 H8 120.0
C10 C9 H9A 109.5
C10 C9 H9B 109.5
H9A C9 H9B 109.5
C10 C9 H9C 109.5
H9A C9 H9C 109.5
H9B C9 H9C 109.5
C11 C10 N3 105.8(2)
C11 C10 C9 130.5(2)
N3 C10 C9 123.6(2)
C10 C11 C12 107.0(2)
C10 C11 H11 126.5
C12 C11 H11 126.5
N4 C12 C11 110.8(2)
N4 C12 C13 120.4(2)
C11 C12 C13 128.8(2)
C12 C13 H13A 109.5
C12 C13 H13B 109.5
H13A C13 H13B 109.5
C12 C13 H13C 109.5
H13A C13 H13C 109.5
H13B C13 H13C 109.5

loop_
_geom_bond_atom_site_label_1
_geom_bond_atom_site_label_2
_geom_bond_distance
N1 C1 1.298(3)
N1 N2 1.358(3)
N2 C4 1.359(3)
N2 H2 0.860
N3 C10 1.361(3)
N3 N4 1.375(3)
N3 C1 1.417(3)
N4 C12 1.325(3)
O1 C4 1.231(3)
O2 H1 0.850
O2 H3 0.850
C1 C2 1.437(3)
C2 C3 1.397(3)
C2 C5 1.403(3)
C3 C8 1.394(3)
C3 C4 1.460(4)
C5 C6 1.366(4)
C5 H5 0.930
C6 C7 1.385(4)
C6 H6 0.930
C7 C8 1.362(4)
C7 H7 0.930
C8 H8 0.930
C9 C10 1.484(3)
C9 H9A 0.960
C9 H9B 0.960
C9 H9C 0.960
C10 C11 1.356(3)
C11 C12 1.400(4)
C11 H11 0.930
C12 C13 1.494(4)
C13 H13A 0.960
C13 H13B 0.960
C13 H13C 0.960

loop_
_geom_hbond_atom_site_label_D
_geom_hbond_atom_site_label_H
_geom_hbond_atom_site_label_A
_geom_hbond_site_symmetry_A
_geom_hbond_distance_DH
_geom_hbond_distance_HA
_geom_hbond_distance_DA
_geom_hbond_angle_DHA
O2 H1 O1 . 0.85 1.93 2.781(3) 173.4
O2 H3 N4 4_576 0.85 2.03 2.870(3) 169.1
N2 H2 O2 3_776 0.86 1.94 2.789(3) 170.4

loop_
_geom_torsion_atom_site_label_1
_geom_torsion_atom_site_label_2
_geom_torsion_atom_site_label_3
_geom_torsion_atom_site_label_4
_geom_torsion
C1 N1 N2 C4 5.5(4)
C10 N3 N4 C12 -0.4(3)
C1 N3 N4 C12 -176.2(2)
N2 N1 C1 N3 178.17(19)
N2 N1 C1 C2 -0.6(3)
C10 N3 C1 N1 -47.5(3)
N4 N3 C1 N1 127.5(2)
C10 N3 C1 C2 131.3(3)
N4 N3 C1 C2 -53.7(3)
N1 C1 C2 C3 -3.0(4)
N3 C1 C2 C3 178.4(2)
N1 C1 C2 C5 174.9(2)
N3 C1 C2 C5 -3.7(4)
C5 C2 C3 C8 2.2(4)
C1 C2 C3 C8 -179.8(2)
C5 C2 C3 C4 -175.8(2)
C1 C2 C3 C4 2.2(3)
N1 N2 C4 O1 175.6(2)
N1 N2 C4 C3 -6.0(3)
C8 C3 C4 O1 2.1(4)
C2 C3 C4 O1 -179.9(2)
C8 C3 C4 N2 -176.2(2)
C2 C3 C4 N2 1.8(3)
C3 C2 C5 C6 -1.6(4)
C1 C2 C5 C6 -179.5(2)
C2 C5 C6 C7 -0.2(4)
C5 C6 C7 C8 1.5(4)
C6 C7 C8 C3 -0.9(4)
C2 C3 C8 C7 -0.9(4)
C4 C3 C8 C7 177.1(2)
N4 N3 C10 C11 0.1(3)
C1 N3 C10 C11 175.4(2)
N4 N3 C10 C9 179.6(2)
C1 N3 C10 C9 -5.1(4)
N3 C10 C11 C12 0.2(3)
C9 C10 C11 C12 -179.2(3)
N3 N4 C12 C11 0.5(3)
N3 N4 C12 C13 179.9(2)
C10 C11 C12 N4 -0.5(3)
C10 C11 C12 C13 -179.8(3)

loop_
_cod_related_entry_id
_cod_related_entry_database
_cod_related_entry_code
1 ChemSpider 21120579
